data_4311573
loop_
_publ_author_name
'Horst Brombacher'
'Heinrich Vahrenkamp'

_publ_section_title
;
 Pyrazolylborate-Zinc Alkoxide Complexes. 3. Acid-Base Reactions
;
_journal_name_full 'Inorganic Chemistry'
_journal_page_first 6054
_journal_page_last 6060
_journal_paper_doi 10.1021/ic049177a
_journal_volume 43
_journal_year 2004
_chemical_formula_sum 'C34 H30 B N8 Zn'
_chemical_formula_weight 626.84
_chemical_melting_point 232
_chemical_name_common Tp(Ph,Me)ZnCH2CN
_chemical_name_systematic
; 
 Hydrotris(3-phenyl-5-methylpyrazol-1-yl)borato-zink-cyanomethanid 
;
_space_group_IT_number 14
_symmetry_cell_setting monoclinic
_symmetry_space_group_name_Hall '-P 2ybc'
_symmetry_space_group_name_H-M 'P 1 21/c 1'
_atom_sites_solution_hydrogens geom
_atom_sites_solution_primary Patterson
_atom_sites_solution_secondary difmap
_audit_creation_method SHELXL-97
_cell_angle_alpha 90.00
_cell_angle_beta 114.720(2)
_cell_angle_gamma 90.00
_cell_formula_units_Z 4
_cell_length_a 12.4868(13)
_cell_length_b 25.565(3)
_cell_length_c 10.8602(11)
_cell_measurement_temperature 294(2)
_cell_volume 3149.2(6)
_computing_cell_refinement 'Bruker SMART'
_computing_data_collection 'Bruker SMART'
_computing_data_reduction 'Bruker SHELXTL'
_computing_molecular_graphics 'Bruker SHELXTL'
_computing_publication_material 'Bruker SHELXTL'
_computing_structure_refinement 'Bruker SHELXTL'
_computing_structure_solution 'Bruker SHELXTL'
_diffrn_ambient_temperature 294(2)
_diffrn_measured_fraction_theta_full 0.967
_diffrn_measured_fraction_theta_max 0.967
_diffrn_measurement_device_type 'CCD area detector'
_diffrn_measurement_method 'phi and omega scans'
_diffrn_radiation_monochromator graphite
_diffrn_radiation_source 'fine-focus sealed tube'
_diffrn_radiation_type MoK\a
_diffrn_radiation_wavelength 0.71073
_diffrn_reflns_av_R_equivalents 0.0938
_diffrn_reflns_av_sigmaI/netI 0.1091
_diffrn_reflns_limit_h_max 16
_diffrn_reflns_limit_h_min -16
_diffrn_reflns_limit_k_max 34
_diffrn_reflns_limit_k_min -34
_diffrn_reflns_limit_l_max 14
_diffrn_reflns_limit_l_min -14
_diffrn_reflns_number 28458
_diffrn_reflns_theta_full 28.42
_diffrn_reflns_theta_max 28.42
_diffrn_reflns_theta_min 1.59
_exptl_absorpt_coefficient_mu 0.817
_exptl_absorpt_correction_type SADABS
_exptl_crystal_colour colorless
_exptl_crystal_density_diffrn 1.322
_exptl_crystal_density_method 'not measured'
_exptl_crystal_description isometric
_exptl_crystal_F_000 1300
_exptl_crystal_size_max 0.14
_exptl_crystal_size_mid 0.12
_exptl_crystal_size_min 0.09
_refine_diff_density_max 0.674
_refine_diff_density_min -0.686
_refine_diff_density_rms 0.158
_refine_ls_extinction_coef 0.023(2)
_refine_ls_extinction_expression Fc^*^=kFc[1+0.001xFc^2^\l^3^/sin(2\q)]^-1/4^
_refine_ls_extinction_method SHELXL
_refine_ls_goodness_of_fit_ref 0.989
_refine_ls_hydrogen_treatment 'riding model'
_refine_ls_matrix_type full
_refine_ls_number_parameters 387
_refine_ls_number_reflns 7653
_refine_ls_number_restraints 0
_refine_ls_restrained_S_all 0.989
_refine_ls_R_factor_all 0.1782
_refine_ls_R_factor_gt 0.0726
_refine_ls_shift/su_max 1.970
_refine_ls_shift/su_mean 0.053
_refine_ls_structure_factor_coef Fsqd
_refine_ls_weighting_details 'calc w=1/[\s^2^(Fo^2^)+(0.1370P)^2^+0.0000P] where P=(Fo^2^+2Fc^2^)/3'
_refine_ls_weighting_scheme calc
_refine_ls_wR_factor_gt 0.1883
_refine_ls_wR_factor_ref 0.2610
_reflns_number_gt 3287
_reflns_number_total 7653
_reflns_threshold_expression >2sigma(I)
_cod_data_source_file ic049177asi20040706_093708_6.cif
_cod_data_source_block brombk2
_cod_depositor_comments
;
The following automatic conversions were performed:
'_symmetry_cell_setting' value 'Monoclinic' changed to 'monoclinic'
according to '/home/saulius/struct/CIF-dictionaries/cif_core.dic'
dictionary named 'cif_core.dic' version 2.4.1 from
2010-06-29.

'_geom_angle_publ_flag' value 'Y' changed to 'y' according to
'/home/saulius/struct/CIF-dictionaries/cif_core.dic' dictionary named
'cif_core.dic' version 2.4.1 from 2010-06-29 (75
times).

'_geom_bond_publ_flag' value 'Y' changed to 'y' according to
'/home/saulius/struct/CIF-dictionaries/cif_core.dic' dictionary named
'cif_core.dic' version 2.4.1 from 2010-06-29 (50 times).

Automatic conversion script
Id: cif_fix_enum 1527 2010-12-29 10:47:43Z saulius 
;
_cod_database_code 4311573

loop_
_symmetry_equiv_pos_as_xyz
'x, y, z'
'-x, y+1/2, -z+1/2'
'-x, -y, -z'
'x, -y-1/2, z-1/2'

loop_
_atom_site_label
_atom_site_type_symbol
_atom_site_fract_x
_atom_site_fract_y
_atom_site_fract_z
_atom_site_U_iso_or_equiv
_atom_site_adp_type
_atom_site_occupancy
_atom_site_symmetry_multiplicity
_atom_site_calc_flag
_atom_site_refinement_flags
_atom_site_disorder_assembly
_atom_site_disorder_group
Zn1 Zn 0.27820(6) 0.62406(2) 0.30687(6) 0.0491(3) Uani 1 1 d . . .
N1 N 0.1095(4) 0.63872(19) 0.2904(5) 0.0546(12) Uani 1 1 d . . .
N2 N 0.2794(4) 0.55213(17) 0.3947(4) 0.0508(11) Uani 1 1 d . . .
N3 N 0.3567(4) 0.65981(18) 0.4951(4) 0.0514(11) Uani 1 1 d . . .
N4 N 0.0931(4) 0.62223(18) 0.4013(5) 0.0507(11) Uani 1 1 d . . .
N5 N 0.2577(4) 0.55734(17) 0.5092(4) 0.0510(11) Uani 1 1 d . . .
N6 N 0.2918(4) 0.65242(18) 0.5704(4) 0.0498(11) Uani 1 1 d . . .
N7 N 0.5135(8) 0.6047(3) 0.1651(9) 0.116(3) Uani 1 1 d . . .
N8 N 0.136(4) 0.5962(19) -0.162(5) 0.66(3) Uiso 1 1 d U . .
B1 B 0.2023(6) 0.6080(3) 0.5340(7) 0.0512(15) Uani 1 1 d . . .
H1B H 0.165(4) 0.5998(18) 0.608(5) 0.040(13) Uiso 1 1 d . . .
C1 C -0.0238(5) 0.6183(2) 0.3711(6) 0.0592(15) Uani 1 1 d . . .
C2 C -0.0836(6) 0.6319(3) 0.2367(7) 0.0721(19) Uani 1 1 d . . .
H2A H -0.1648 0.6320 0.1860 0.086 Uiso 1 1 calc R . .
C3 C 0.0013(5) 0.6452(2) 0.1925(6) 0.0565(14) Uani 1 1 d . . .
C4 C -0.0674(7) 0.6020(4) 0.4752(8) 0.095(2) Uani 1 1 d . . .
H4A H -0.0013 0.5958 0.5603 0.142 Uiso 1 1 calc R . .
H4B H -0.1129 0.5705 0.4459 0.142 Uiso 1 1 calc R . .
H4C H -0.1158 0.6292 0.4859 0.142 Uiso 1 1 calc R . .
C5 C -0.0164(5) 0.6651(2) 0.0558(6) 0.0589(15) Uani 1 1 d . . .
C6 C -0.1034(6) 0.6455(3) -0.0618(7) 0.0748(19) Uani 1 1 d . . .
H6A H -0.1503 0.6180 -0.0570 0.090 Uiso 1 1 calc R . .
C7 C -0.1222(8) 0.6664(4) -0.1882(7) 0.092(2) Uani 1 1 d . . .
H7A H -0.1818 0.6528 -0.2662 0.110 Uiso 1 1 calc R . .
C8 C -0.0554(8) 0.7057(4) -0.1984(8) 0.095(3) Uani 1 1 d . . .
H8A H -0.0686 0.7194 -0.2830 0.114 Uiso 1 1 calc R . .
C9 C 0.0331(8) 0.7260(3) -0.0827(9) 0.088(2) Uani 1 1 d . . .
H9A H 0.0810 0.7527 -0.0891 0.106 Uiso 1 1 calc R . .
C10 C 0.0503(7) 0.7061(3) 0.0436(7) 0.0751(19) Uani 1 1 d . . .
H10A H 0.1080 0.7208 0.1214 0.090 Uiso 1 1 calc R . .
C11 C 0.2886(5) 0.5126(2) 0.5814(5) 0.0544(14) Uani 1 1 d . . .
C12 C 0.3284(6) 0.4782(2) 0.5129(6) 0.0605(16) Uani 1 1 d . . .
H12A H 0.3550 0.4443 0.5391 0.073 Uiso 1 1 calc R . .
C13 C 0.3211(5) 0.5036(2) 0.3979(5) 0.0484(13) Uani 1 1 d . . .
C14 C 0.2802(7) 0.5064(3) 0.7158(6) 0.077(2) Uani 1 1 d . . .
H14A H 0.2502 0.5381 0.7369 0.115 Uiso 1 1 calc R . .
H14B H 0.3571 0.4992 0.7858 0.115 Uiso 1 1 calc R . .
H14C H 0.2281 0.4780 0.7100 0.115 Uiso 1 1 calc R . .
C15 C 0.3452(5) 0.4817(2) 0.2861(6) 0.0548(14) Uani 1 1 d . . .
C16 C 0.2891(9) 0.5014(3) 0.1541(7) 0.093(3) Uani 1 1 d . . .
H16A H 0.2366 0.5291 0.1366 0.111 Uiso 1 1 calc R . .
C17 C 0.3102(10) 0.4806(3) 0.0504(8) 0.110(3) Uani 1 1 d . . .
H17A H 0.2730 0.4944 -0.0365 0.132 Uiso 1 1 calc R . .
C18 C 0.3875(8) 0.4389(3) 0.0756(8) 0.088(2) Uani 1 1 d . . .
H18A H 0.4045 0.4252 0.0064 0.105 Uiso 1 1 calc R . .
C19 C 0.4370(7) 0.4187(3) 0.1998(8) 0.085(2) Uani 1 1 d . . .
H19A H 0.4864 0.3898 0.2157 0.102 Uiso 1 1 calc R . .
C20 C 0.4171(6) 0.4393(3) 0.3045(7) 0.0735(19) Uani 1 1 d . . .
H20A H 0.4531 0.4242 0.3900 0.088 Uiso 1 1 calc R . .
C21 C 0.3280(5) 0.6866(2) 0.6753(6) 0.0557(15) Uani 1 1 d . . .
C22 C 0.4166(6) 0.7165(2) 0.6682(6) 0.0585(15) Uani 1 1 d . . .
H22A H 0.4574 0.7434 0.7268 0.070 Uiso 1 1 calc R . .
C23 C 0.4337(5) 0.6988(2) 0.5557(5) 0.0498(13) Uani 1 1 d . . .
C24 C 0.2766(7) 0.6870(3) 0.7798(6) 0.078(2) Uani 1 1 d . . .
H24A H 0.2150 0.6613 0.7558 0.118 Uiso 1 1 calc R . .
H24B H 0.2449 0.7210 0.7822 0.118 Uiso 1 1 calc R . .
H24C H 0.3374 0.6789 0.8675 0.118 Uiso 1 1 calc R . .
C25 C 0.5254(5) 0.7146(2) 0.5120(5) 0.0506(13) Uani 1 1 d . . .
C26 C 0.5693(5) 0.6794(2) 0.4485(6) 0.0607(16) Uani 1 1 d . . .
H26A H 0.5395 0.6455 0.4312 0.073 Uiso 1 1 calc R . .
C27 C 0.6579(6) 0.6945(3) 0.4103(7) 0.078(2) Uani 1 1 d . . .
H27A H 0.6850 0.6710 0.3644 0.093 Uiso 1 1 calc R . .
C28 C 0.7055(7) 0.7432(4) 0.4390(8) 0.090(3) Uani 1 1 d . . .
H28A H 0.7666 0.7526 0.4157 0.108 Uiso 1 1 calc R . .
C29 C 0.6625(8) 0.7788(4) 0.5033(8) 0.092(3) Uani 1 1 d . . .
H29A H 0.6936 0.8124 0.5216 0.110 Uiso 1 1 calc R . .
C30 C 0.5736(6) 0.7644(3) 0.5403(6) 0.0718(18) Uani 1 1 d . . .
H30A H 0.5458 0.7882 0.5845 0.086 Uiso 1 1 calc R . .
C31 C 0.3167(6) 0.6404(3) 0.1507(6) 0.0678(18) Uani 1 1 d . . .
H31A H 0.2536 0.6270 0.0691 0.081 Uiso 1 1 calc R . .
H31B H 0.3176 0.6781 0.1417 0.081 Uiso 1 1 calc R . .
C32 C 0.4255(9) 0.6204(3) 0.1571(8) 0.081(2) Uani 1 1 d . . .
C33 C 0.075(2) 0.5606(11) -0.151(2) 0.254(10) Uiso 1 1 d U . .
C34 C -0.028(3) 0.5096(10) -0.199(3) 0.347(14) Uiso 1 1 d U . .
H34A H -0.0408 0.4985 -0.1223 0.520 Uiso 1 1 calc R . .
H34B H 0.0022 0.4808 -0.2324 0.520 Uiso 1 1 calc R . .
H34C H -0.1005 0.5215 -0.2693 0.520 Uiso 1 1 calc R . .

loop_
_atom_site_aniso_label
_atom_site_aniso_U_11
_atom_site_aniso_U_22
_atom_site_aniso_U_33
_atom_site_aniso_U_23
_atom_site_aniso_U_13
_atom_site_aniso_U_12
Zn1 0.0601(5) 0.0502(4) 0.0395(4) 0.0006(3) 0.0230(3) -0.0005(3)
N1 0.058(3) 0.061(3) 0.039(2) 0.003(2) 0.015(2) 0.000(2)
N2 0.067(3) 0.054(3) 0.036(2) 0.001(2) 0.025(2) 0.002(2)
N3 0.058(3) 0.053(3) 0.045(3) -0.002(2) 0.024(2) -0.004(2)
N4 0.049(3) 0.055(3) 0.049(3) 0.003(2) 0.023(2) 0.002(2)
N5 0.059(3) 0.051(3) 0.040(2) 0.002(2) 0.018(2) -0.002(2)
N6 0.057(3) 0.055(3) 0.041(2) -0.008(2) 0.024(2) -0.001(2)
N7 0.133(7) 0.120(6) 0.134(7) -0.019(5) 0.096(6) 0.005(5)
B1 0.055(4) 0.059(4) 0.044(3) -0.002(3) 0.024(3) 0.001(3)
C1 0.053(3) 0.066(4) 0.062(4) 0.006(3) 0.027(3) 0.005(3)
C2 0.048(3) 0.100(5) 0.065(4) 0.014(4) 0.020(3) 0.008(3)
C3 0.058(4) 0.056(3) 0.053(3) 0.004(3) 0.021(3) 0.007(3)
C4 0.063(4) 0.137(7) 0.095(6) 0.018(5) 0.044(4) -0.005(5)
C5 0.059(4) 0.058(4) 0.056(4) 0.004(3) 0.021(3) 0.011(3)
C6 0.072(4) 0.086(5) 0.057(4) -0.007(4) 0.018(4) 0.006(4)
C7 0.081(5) 0.127(7) 0.051(4) 0.002(4) 0.012(4) 0.006(5)
C8 0.100(6) 0.123(7) 0.065(5) 0.024(5) 0.037(5) 0.034(6)
C9 0.105(6) 0.084(5) 0.087(6) 0.024(4) 0.051(5) 0.015(5)
C10 0.080(5) 0.074(5) 0.063(4) 0.007(4) 0.022(4) 0.005(4)
C11 0.071(4) 0.054(3) 0.042(3) 0.011(3) 0.026(3) 0.002(3)
C12 0.081(4) 0.050(3) 0.054(3) 0.010(3) 0.032(3) 0.011(3)
C13 0.059(3) 0.044(3) 0.043(3) 0.004(2) 0.023(3) 0.000(3)
C14 0.098(5) 0.086(5) 0.058(4) 0.021(3) 0.044(4) 0.018(4)
C15 0.072(4) 0.047(3) 0.049(3) -0.001(3) 0.029(3) -0.006(3)
C16 0.160(8) 0.072(5) 0.049(4) 0.010(3) 0.046(5) 0.037(5)
C17 0.206(10) 0.076(5) 0.065(5) 0.002(4) 0.074(6) 0.023(6)
C18 0.134(7) 0.074(5) 0.080(5) -0.017(4) 0.069(5) -0.007(5)
C19 0.091(5) 0.089(5) 0.078(5) -0.005(4) 0.039(4) 0.027(4)
C20 0.085(5) 0.077(5) 0.053(4) 0.004(3) 0.023(4) 0.023(4)
C21 0.061(4) 0.057(3) 0.042(3) -0.007(3) 0.015(3) 0.009(3)
C22 0.066(4) 0.056(3) 0.045(3) -0.012(3) 0.016(3) -0.002(3)
C23 0.054(3) 0.049(3) 0.040(3) 0.001(2) 0.013(3) 0.006(3)
C24 0.103(6) 0.085(5) 0.053(4) -0.016(3) 0.038(4) -0.003(4)
C25 0.051(3) 0.053(3) 0.039(3) 0.006(2) 0.011(3) -0.003(3)
C26 0.056(4) 0.061(4) 0.061(4) 0.015(3) 0.021(3) 0.009(3)
C27 0.061(4) 0.100(6) 0.074(5) 0.018(4) 0.029(4) 0.011(4)
C28 0.064(5) 0.122(7) 0.074(5) 0.017(5) 0.018(4) -0.024(5)
C29 0.092(6) 0.099(6) 0.070(5) -0.003(4) 0.019(4) -0.041(5)
C30 0.076(5) 0.074(4) 0.054(4) -0.008(3) 0.016(3) -0.022(4)
C31 0.094(5) 0.065(4) 0.055(4) 0.006(3) 0.042(4) 0.002(4)
C32 0.119(7) 0.071(5) 0.076(5) -0.004(4) 0.065(5) 0.001(5)

loop_
_atom_type_symbol
_atom_type_description
_atom_type_scat_dispersion_real
_atom_type_scat_dispersion_imag
_atom_type_scat_source
C C 0.0033 0.0016 'International Tables Vol C Tables 4.2.6.8 and 6.1.1.4'
H H 0.0000 0.0000 'International Tables Vol C Tables 4.2.6.8 and 6.1.1.4'
B B 0.0013 0.0007 'International Tables Vol C Tables 4.2.6.8 and 6.1.1.4'
N N 0.0061 0.0033 'International Tables Vol C Tables 4.2.6.8 and 6.1.1.4'
Zn Zn 0.2839 1.4301 'International Tables Vol C Tables 4.2.6.8 and 6.1.1.4'

loop_
_geom_angle_atom_site_label_1
_geom_angle_atom_site_label_2
_geom_angle_atom_site_label_3
_geom_angle
_geom_angle_site_symmetry_1
_geom_angle_site_symmetry_3
_geom_angle_publ_flag
C31 Zn1 N2 128.4(2) . . y
C31 Zn1 N3 124.4(2) . . y
N2 Zn1 N3 91.59(17) . . y
C31 Zn1 N1 119.2(2) . . y
N2 Zn1 N1 90.66(19) . . y
N3 Zn1 N1 92.85(18) . . y
C3 N1 N4 105.3(5) . . y
C3 N1 Zn1 138.2(4) . . y
N4 N1 Zn1 112.9(3) . . y
C13 N2 N5 106.6(4) . . y
C13 N2 Zn1 139.6(4) . . y
N5 N2 Zn1 111.2(3) . . y
C23 N3 N6 106.6(4) . . y
C23 N3 Zn1 138.8(4) . . y
N6 N3 Zn1 111.8(3) . . y
C1 N4 N1 110.5(5) . . y
C1 N4 B1 130.0(5) . . y
N1 N4 B1 119.3(4) . . y
C11 N5 N2 109.0(4) . . y
C11 N5 B1 130.5(5) . . y
N2 N5 B1 120.5(4) . . y
C21 N6 N3 109.7(5) . . y
C21 N6 B1 130.5(5) . . y
N3 N6 B1 119.7(4) . . y
N6 B1 N5 109.7(5) . . y
N6 B1 N4 109.2(5) . . y
N5 B1 N4 108.5(5) . . y
N4 C1 C2 106.8(5) . . y
N4 C1 C4 121.9(6) . . y
C2 C1 C4 131.3(6) . . y
C3 C2 C1 106.1(6) . . y
N1 C3 C2 111.3(5) . . y
N1 C3 C5 120.9(5) . . y
C2 C3 C5 127.9(6) . . y
C6 C5 C10 117.4(6) . . y
C6 C5 C3 121.9(6) . . y
C10 C5 C3 120.6(6) . . y
C5 C6 C7 121.0(7) . . y
C8 C7 C6 120.8(7) . . y
C7 C8 C9 119.6(7) . . y
C8 C9 C10 119.7(8) . . y
C9 C10 C5 121.4(7) . . y
N5 C11 C12 108.0(5) . . y
N5 C11 C14 122.1(5) . . y
C12 C11 C14 129.9(5) . . y
C11 C12 C13 106.7(5) . . y
N2 C13 C12 109.7(5) . . y
N2 C13 C15 122.7(5) . . y
C12 C13 C15 127.4(5) . . y
C20 C15 C16 116.8(6) . . y
C20 C15 C13 121.8(5) . . y
C16 C15 C13 121.2(6) . . y
C17 C16 C15 121.2(7) . . y
C16 C17 C18 119.7(7) . . y
C19 C18 C17 119.2(7) . . y
C18 C19 C20 121.6(7) . . y
C15 C20 C19 121.4(6) . . y
N6 C21 C22 107.7(5) . . y
N6 C21 C24 122.4(6) . . y
C22 C21 C24 129.8(5) . . y
C21 C22 C23 106.8(5) . . y
N3 C23 C22 109.1(5) . . y
N3 C23 C25 122.6(5) . . y
C22 C23 C25 128.1(5) . . y
C26 C25 C30 118.9(6) . . y
C26 C25 C23 120.6(5) . . y
C30 C25 C23 120.4(6) . . y
C25 C26 C27 120.1(6) . . y
C28 C27 C26 120.8(8) . . y
C27 C28 C29 119.6(7) . . y
C28 C29 C30 120.0(7) . . y
C29 C30 C25 120.6(7) . . y
C32 C31 Zn1 116.6(5) . . y
N7 C32 C31 178.5(10) . . y
N8 C33 C34 159(4) . . y

loop_
_geom_bond_atom_site_label_1
_geom_bond_atom_site_label_2
_geom_bond_distance
_geom_bond_site_symmetry_2
_geom_bond_publ_flag
Zn1 C31 1.991(6) . y
Zn1 N2 2.069(4) . y
Zn1 N3 2.074(4) . y
Zn1 N1 2.072(5) . y
N1 C3 1.334(7) . y
N1 N4 1.371(6) . y
N2 C13 1.340(7) . y
N2 N5 1.384(6) . y
N3 C23 1.350(7) . y
N3 N6 1.383(6) . y
N4 C1 1.359(7) . y
N4 B1 1.557(8) . y
N5 C11 1.349(7) . y
N5 B1 1.544(8) . y
N6 C21 1.355(7) . y
N6 B1 1.526(8) . y
N7 C32 1.137(10) . y
N8 C33 1.22(5) . y
C1 C2 1.377(9) . y
C1 C4 1.505(9) . y
C2 C3 1.376(9) . y
C3 C5 1.496(8) . y
C5 C6 1.378(9) . y
C5 C10 1.381(9) . y
C6 C7 1.398(10) . y
C7 C8 1.340(11) . y
C8 C9 1.381(11) . y
C9 C10 1.392(10) . y
C11 C12 1.372(8) . y
C11 C14 1.515(7) . y
C12 C13 1.377(7) . y
C13 C15 1.478(7) . y
C15 C20 1.367(8) . y
C15 C16 1.401(8) . y
C16 C17 1.366(9) . y
C17 C18 1.388(11) . y
C18 C19 1.331(10) . y
C19 C20 1.368(9) . y
C21 C22 1.374(9) . y
C21 C24 1.520(8) . y
C22 C23 1.399(8) . y
C23 C25 1.468(8) . y
C25 C26 1.379(8) . y
C25 C30 1.386(8) . y
C26 C27 1.390(9) . y
C27 C28 1.358(11) . y
C28 C29 1.385(11) . y
C29 C30 1.379(10) . y
C31 C32 1.426(11) . y
C33 C34 1.75(3) . y

loop_
_cod_changelog_entry_id
_cod_changelog_entry_author
_cod_changelog_entry_date
_cod_changelog_entry_text
1 'Vaitkus, Antanas' 2024-11-15T14:40:08+02:00
;
 Removed multiple data items that had the 'Y' placeholder value.
;
